data_4518484
loop_
_publ_author_name
'Li, Yixing'
'Zhang, Xiao'
'Lan, Jianwen'
'Li, Dazhi'
'Wang, Zhijiang'
'Xu, Ping'
'Sun, Jianmin'

_publ_section_title
;
 A High-Performance Zinc-Organic Framework with Accessible Open Metal
 Sites Catalyzes CO2 and Styrene Oxide into Styrene Carbonate under Mild
 Conditions
;
_journal_issue 7
_journal_name_full 'ACS Sustainable Chemistry &amp; Engineering'
_journal_page_first 2795
_journal_page_last 2803
_journal_paper_doi 10.1021/acssuschemeng.0c08466
_journal_volume 9
_journal_year 2021
_chemical_formula_sum 'C26 H45 N8 O30 Zn3.5'
_chemical_formula_weight 1178.49
_space_group_crystal_system triclinic
_space_group_IT_number 2
_space_group_name_Hall '-P 1'
_space_group_name_H-M_alt 'P -1'
_atom_sites_solution_hydrogens mixed
_audit_creation_method SHELXL-2018/3
_cell_angle_alpha 105.317(11)
_cell_angle_beta 97.720(11)
_cell_angle_gamma 94.620(10)
_cell_formula_units_Z 1
_cell_length_a 7.272(2)
_cell_length_b 11.453(4)
_cell_length_c 12.792(4)
_cell_measurement_reflns_used 9436
_cell_measurement_temperature 304(2)
_cell_measurement_theta_max 27.10
_cell_measurement_theta_min 2.85
_cell_volume 1010.7(6)
_computing_structure_refinement 'SHELXL-2018/3 (Sheldrick, 2018)'
_diffrn_ambient_temperature 304(2)
_diffrn_measured_fraction_theta_full 0.981
_diffrn_measured_fraction_theta_max 0.981
_diffrn_measurement_device_type 'BRUKER SAMRT APEXII CCD'
_diffrn_radiation_type MoK\a
_diffrn_radiation_wavelength 0.71073
_diffrn_reflns_av_R_equivalents 0.0309
_diffrn_reflns_av_unetI/netI 0.0316
_diffrn_reflns_Laue_measured_fraction_full 0.981
_diffrn_reflns_Laue_measured_fraction_max 0.981
_diffrn_reflns_limit_h_max 8
_diffrn_reflns_limit_h_min -8
_diffrn_reflns_limit_k_max 13
_diffrn_reflns_limit_k_min -13
_diffrn_reflns_limit_l_max 15
_diffrn_reflns_limit_l_min -15
_diffrn_reflns_number 11104
_diffrn_reflns_point_group_measured_fraction_full 0.981
_diffrn_reflns_point_group_measured_fraction_max 0.981
_diffrn_reflns_theta_full 25.099
_diffrn_reflns_theta_max 25.099
_diffrn_reflns_theta_min 2.848
_exptl_absorpt_coefficient_mu 2.174
_exptl_absorpt_correction_T_max 0.7455
_exptl_absorpt_correction_T_min 0.5997
_exptl_absorpt_correction_type multi-scan
_exptl_absorpt_process_details
;
 SADABS 2016/2: Krause, L., Herbst-Irmer, R., Sheldrick G.M. & Stalke D.,
 J. Appl. Cryst. 48 (2015) 3-10
;
_exptl_crystal_colour colorless
_exptl_crystal_density_diffrn 1.936
_exptl_crystal_description block
_exptl_crystal_F_000 602
_exptl_crystal_size_max 0.210
_exptl_crystal_size_mid 0.180
_exptl_crystal_size_min 0.160
_refine_diff_density_max 1.207
_refine_diff_density_min -1.342
_refine_diff_density_rms 0.137
_refine_ls_extinction_method none
_refine_ls_goodness_of_fit_ref 1.068
_refine_ls_hydrogen_treatment mixed
_refine_ls_matrix_type full
_refine_ls_number_parameters 368
_refine_ls_number_reflns 3543
_refine_ls_number_restraints 661
_refine_ls_restrained_S_all 3.661
_refine_ls_R_factor_all 0.0636
_refine_ls_R_factor_gt 0.0625
_refine_ls_shift/su_max 0.000
_refine_ls_shift/su_mean 0.000
_refine_ls_structure_factor_coef Fsqd
_refine_ls_weighting_details 'w=1/[\s^2^(Fo^2^)+(0.0853P)^2^+6.7699P] where P=(Fo^2^+2Fc^2^)/3'
_refine_ls_weighting_scheme calc
_refine_ls_wR_factor_gt 0.1759
_refine_ls_wR_factor_ref 0.1765
_reflns_Friedel_coverage 0.000
_reflns_number_gt 3406
_reflns_number_total 3543
_reflns_threshold_expression 'I > 2\s(I)'
_cod_data_source_file sc0c08466_si_002.cif
_cod_data_source_block 20190704C_0m
_cod_depositor_comments 'Adding full bibliography for 4518484.cif.'
_cod_original_formula_sum 'C26 H45 N8 O30 Zn3.50'
_cod_database_code 4518484
_shelx_shelxl_version_number 2018/3
_shelx_space_group_comment
;
The symmetry employed for this shelxl refinement is uniquely defined
by the following loop, which should always be used as a source of
symmetry information in preference to the above space-group names.
They are only intended as comments.
;
_shelx_estimated_absorpt_t_min 0.658
_shelx_estimated_absorpt_t_max 0.722

loop_
_space_group_symop_operation_xyz
'x, y, z'
'-x, -y, -z'

loop_
_atom_site_label
_atom_site_type_symbol
_atom_site_fract_x
_atom_site_fract_y
_atom_site_fract_z
_atom_site_U_iso_or_equiv
_atom_site_adp_type
_atom_site_occupancy
_atom_site_site_symmetry_order
_atom_site_calc_flag
_atom_site_refinement_flags_posn
_atom_site_refinement_flags_adp
_atom_site_refinement_flags_occupancy
_atom_site_disorder_assembly
_atom_site_disorder_group
Zn1 Zn 0.22767(8) 0.33148(5) 0.19976(5) 0.0233(2) Uani 1 1 d . U . . .
O1 O -0.2739(6) 0.7277(4) 0.4897(4) 0.0398(10) Uani 1 1 d . U . . .
O2 O -0.0145(6) 0.8110(4) 0.4487(4) 0.0377(10) Uani 1 1 d . U . . .
O3 O -0.2459(6) 0.2075(4) 0.2988(4) 0.0329(9) Uani 1 1 d . U . . .
O4 O 0.0224(5) 0.2137(3) 0.2320(3) 0.0288(8) Uani 1 1 d . U . . .
O5 O 0.3962(5) 0.2187(3) 0.1027(3) 0.0276(8) Uani 1 1 d . U . . .
O6 O 0.6707(6) 0.2229(4) 0.0439(3) 0.0315(9) Uani 1 1 d . U . . .
O7 O 0.8658(6) 0.7450(4) 0.1362(4) 0.0406(11) Uani 1 1 d . U . . .
O8 O 0.6266(6) 0.8231(4) 0.2121(4) 0.0381(9) Uani 1 1 d . U . . .
O9 O 0.4199(6) 0.3210(4) 0.3370(3) 0.0331(9) Uani 1 1 d . U . . .
H9A H 0.359777 0.296251 0.382377 0.050 Uiso 1 1 d R U . . .
H9B H 0.490316 0.264787 0.316851 0.050 Uiso 1 1 d R U . . .
O11 O 0.0323(5) 0.3336(4) 0.0630(3) 0.0323(9) Uani 1 1 d . U . . .
H11A H 0.078237 0.308506 0.003116 0.048 Uiso 1 1 d R U . . .
H11B H -0.064606 0.280863 0.054555 0.048 Uiso 1 1 d R U . . .
N1 N 0.0926(6) 0.5750(4) 0.3653(4) 0.0218(8) Uani 1 1 d . U . . .
N2 N 0.0924(6) 0.4542(4) 0.3187(4) 0.0228(8) Uani 1 1 d . U . . .
N3 N 0.4099(6) 0.4605(4) 0.1549(4) 0.0218(8) Uani 1 1 d . U . . .
N4 N 0.4459(6) 0.5822(4) 0.1736(4) 0.0217(8) Uani 1 1 d . U . . .
C1 C -0.1232(8) 0.7232(5) 0.4527(5) 0.0268(11) Uani 1 1 d . U . . .
C2 C -0.0727(7) 0.5967(5) 0.4023(4) 0.0226(10) Uani 1 1 d . U . . .
C3 C -0.1812(7) 0.4864(5) 0.3790(4) 0.0219(10) Uani 1 1 d . U . . .
H3 H -0.300819 0.472028 0.394629 0.026 Uiso 1 1 calc R U . . .
C4 C -0.0728(7) 0.4002(5) 0.3267(4) 0.0225(10) Uani 1 1 d . U . . .
C5 C -0.1035(7) 0.2638(5) 0.2827(4) 0.0238(10) Uani 1 1 d . U . . .
C6 C 0.5428(7) 0.2738(5) 0.0859(4) 0.0229(10) Uani 1 1 d . U . . .
C7 C 0.5562(7) 0.4100(5) 0.1177(4) 0.0198(9) Uani 1 1 d . U . . .
C8 C 0.6920(7) 0.5004(5) 0.1125(4) 0.0235(10) Uani 1 1 d . U . . .
H8A H 0.807117 0.489850 0.089497 0.028 Uiso 1 1 calc R U . . .
C9 C 0.6186(7) 0.6102(5) 0.1490(4) 0.0233(10) Uani 1 1 d . U . . .
C10 C 0.7103(8) 0.7363(5) 0.1663(4) 0.0247(11) Uani 1 1 d . U . . .
C11 C 0.2927(7) 0.6580(5) 0.1924(5) 0.0251(10) Uani 1 1 d . U . . .
H11C H 0.174847 0.605394 0.166906 0.030 Uiso 1 1 calc R U . . .
H11D H 0.296663 0.714506 0.147832 0.030 Uiso 1 1 calc R U . . .
C12 C 0.2956(8) 0.7308(5) 0.3113(5) 0.0270(11) Uani 1 1 d . U . . .
H12A H 0.413167 0.783654 0.336848 0.032 Uiso 1 1 calc R U . . .
H12B H 0.196061 0.782447 0.313449 0.032 Uiso 1 1 calc R U . . .
C13 C 0.2730(7) 0.6540(5) 0.3899(5) 0.0256(10) Uani 1 1 d . U . . .
H13A H 0.373451 0.603041 0.388479 0.031 Uiso 1 1 calc R U . . .
H13B H 0.285830 0.707823 0.463732 0.031 Uiso 1 1 calc R U . . .
Zn2 Zn 0.000000 1.000000 0.500000 0.0371(5) Uani 0.5 2 d S U P A 2
O14 O 0.2821(13) 1.0222(8) 0.4597(9) 0.043(2) Uani 0.5 1 d . U P A 2
H14A H 0.274071 1.010937 0.382043 0.064 Uiso 0.5 1 d R U P A 2
H14B H 0.353269 0.962738 0.480832 0.064 Uiso 0.5 1 d R U P A 2
H14C H 0.342325 1.102594 0.498460 0.064 Uiso 0.5 1 d R U P A 2
O13 O 0.0998(14) 0.9965(7) 0.6538(7) 0.037(2) Uani 0.5 1 d . U P A 2
H13C H 0.157424 0.934948 0.651128 0.055 Uiso 0.5 1 d R U P A 2
H13D H 0.185111 1.058849 0.684856 0.055 Uiso 0.5 1 d R U P A 2
Zn3 Zn 0.69861(19) 1.00922(10) 0.24921(11) 0.0274(3) Uani 0.5 1 d D U P B 1
O10 O 1.000(2) 0.9735(14) 0.2486(15) 0.096(4) Uani 0.5 1 d D U P B 1
H10A H 1.050569 0.963241 0.184347 0.145 Uiso 0.5 1 calc DR U P B 1
H10B H 1.072639 0.969114 0.312690 0.145 Uiso 0.5 1 calc DR U P B 1
O15 O 0.775(2) 1.0131(12) 0.4137(13) 0.085(4) Uani 0.5 1 d . U P B 1
H15A H 0.897359 1.004310 0.439940 0.128 Uiso 0.5 1 calc DR U P B 1
H15B H 0.686864 1.023563 0.460699 0.128 Uiso 0.5 1 calc DR U P B 1
O12 O 0.4288(15) 1.0369(9) 0.2746(9) 0.050(2) Uani 0.5 1 d . U P B 1
H12C H 0.339984 1.041715 0.216918 0.075 Uiso 0.5 1 calc R U P B 1
H12D H 0.396294 1.044421 0.343774 0.075 Uiso 0.5 1 calc R U P B 1
O16 O 0.6840(17) 1.0004(8) 0.0895(9) 0.055(3) Uani 0.5 1 d . U P B 1
H16A H 0.801556 0.980666 0.055956 0.082 Uiso 0.5 1 d R U P B 1
H16B H 0.673193 1.079353 0.064897 0.082 Uiso 0.5 1 d R U P B 1
O17 O 0.563(2) 0.9372(12) 0.5802(13) 0.092(4) Uani 0.5 1 d . U P C 3
H17A H 0.655167 0.921920 0.621030 0.138 Uiso 0.5 1 d R U P C 3
H17B H 0.468476 0.920940 0.608322 0.138 Uiso 0.5 1 d R U P C 3
O20 O 0.407(2) 1.0073(12) 0.1859(13) 0.083(3) Uani 0.5 1 d . U P D 3
H20A H 0.510601 1.018358 0.163744 0.124 Uiso 0.5 1 d R U P D 3
H20B H 0.336200 1.049870 0.157267 0.124 Uiso 0.5 1 d R U P D 3
O19 O 0.911(2) 1.0327(12) -0.1351(13) 0.085(4) Uani 0.5 1 d . U P E 3
H19A H 0.984972 1.048874 -0.074369 0.127 Uiso 0.5 1 d R U P E 3
H19B H 0.812962 1.063934 -0.118299 0.127 Uiso 0.5 1 d R U P E 3
O18 O 0.6298(13) 0.9987(8) -0.0329(9) 0.041(2) Uani 0.5 1 d D U P F 3
H18A H 0.511(8) 1.005(16) -0.060(12) 0.062 Uiso 0.5 1 d D U P G 3
H18B H 0.62(2) 0.992(17) 0.035(6) 0.062 Uiso 0.5 1 d D U P H 3

loop_
_atom_site_aniso_label
_atom_site_aniso_U_11
_atom_site_aniso_U_22
_atom_site_aniso_U_33
_atom_site_aniso_U_23
_atom_site_aniso_U_13
_atom_site_aniso_U_12
Zn1 0.0191(4) 0.0212(4) 0.0308(4) 0.0075(3) 0.0082(2) 0.0017(2)
O1 0.038(2) 0.040(2) 0.047(3) 0.011(2) 0.022(2) 0.0139(19)
O2 0.041(2) 0.0225(19) 0.048(2) 0.0046(17) 0.0132(18) 0.0015(16)
O3 0.031(2) 0.0256(19) 0.044(2) 0.0103(17) 0.0140(17) -0.0030(16)
O4 0.0281(18) 0.0203(17) 0.038(2) 0.0059(15) 0.0105(16) 0.0022(15)
O5 0.0227(18) 0.0217(17) 0.040(2) 0.0090(15) 0.0094(15) 0.0023(14)
O6 0.027(2) 0.027(2) 0.043(2) 0.0086(17) 0.0152(17) 0.0090(16)
O7 0.036(2) 0.037(2) 0.047(3) 0.0033(19) 0.021(2) -0.0070(19)
O8 0.036(2) 0.0277(19) 0.050(2) 0.0068(17) 0.0173(18) -0.0022(16)
O9 0.027(2) 0.040(2) 0.038(2) 0.0176(19) 0.0101(17) 0.0103(17)
O11 0.0203(19) 0.044(2) 0.032(2) 0.0079(18) 0.0064(16) 0.0012(17)
N1 0.0202(19) 0.0209(18) 0.0241(19) 0.0046(15) 0.0072(15) 0.0012(15)
N2 0.0208(18) 0.0205(19) 0.0282(19) 0.0081(16) 0.0058(16) 0.0008(15)
N3 0.0206(18) 0.0195(18) 0.0270(19) 0.0085(15) 0.0073(15) -0.0003(15)
N4 0.0199(18) 0.0184(18) 0.0272(19) 0.0058(15) 0.0062(15) 0.0021(15)
C1 0.030(3) 0.024(2) 0.026(2) 0.006(2) 0.005(2) 0.005(2)
C2 0.023(2) 0.024(2) 0.023(2) 0.0087(18) 0.0043(18) 0.0036(18)
C3 0.020(2) 0.024(2) 0.024(2) 0.0089(18) 0.0065(17) 0.0019(18)
C4 0.021(2) 0.023(2) 0.025(2) 0.0093(18) 0.0055(17) 0.0013(18)
C5 0.024(2) 0.021(2) 0.028(2) 0.0091(19) 0.0056(19) 0.0006(19)
C6 0.021(2) 0.023(2) 0.026(2) 0.0085(19) 0.0048(19) 0.0044(18)
C7 0.019(2) 0.021(2) 0.021(2) 0.0079(17) 0.0064(17) 0.0032(17)
C8 0.020(2) 0.027(2) 0.024(2) 0.0074(18) 0.0059(18) 0.0018(18)
C9 0.023(2) 0.024(2) 0.024(2) 0.0082(18) 0.0043(18) -0.0012(18)
C10 0.026(2) 0.024(2) 0.024(2) 0.0057(19) 0.0064(19) -0.002(2)
C11 0.021(2) 0.024(2) 0.033(2) 0.0103(19) 0.0070(19) 0.0057(18)
C12 0.024(2) 0.019(2) 0.038(3) 0.004(2) 0.013(2) 0.0000(19)
C13 0.021(2) 0.022(2) 0.032(2) 0.0050(19) 0.0041(19) -0.0007(19)
Zn2 0.0472(12) 0.0235(10) 0.0410(11) 0.0069(8) 0.0144(9) 0.0014(8)
O14 0.045(5) 0.024(4) 0.063(5) 0.009(4) 0.025(4) 0.009(4)
O13 0.064(6) 0.010(3) 0.030(4) 0.004(3) -0.006(4) -0.004(3)
Zn3 0.0383(7) 0.0103(6) 0.0345(7) 0.0055(5) 0.0130(6) -0.0012(5)
O10 0.091(8) 0.074(7) 0.109(8) 0.013(7) 0.002(7) -0.009(6)
O15 0.093(7) 0.063(6) 0.087(7) 0.017(6) -0.011(7) -0.012(6)
O12 0.054(5) 0.044(5) 0.050(5) 0.010(4) 0.009(4) 0.005(4)
O16 0.091(6) 0.013(4) 0.048(5) 0.006(4) -0.022(5) -0.001(4)
O17 0.118(11) 0.055(7) 0.103(10) 0.022(7) 0.001(9) 0.035(7)
O20 0.089(6) 0.057(5) 0.088(6) 0.006(5) -0.003(5) 0.004(5)
O19 0.068(7) 0.061(6) 0.104(8) -0.010(6) 0.013(6) 0.006(6)
O18 0.036(4) 0.023(4) 0.065(6) 0.012(4) 0.009(4) 0.002(3)

loop_
_atom_type_symbol
_atom_type_description
_atom_type_scat_dispersion_real
_atom_type_scat_dispersion_imag
_atom_type_scat_source
C C 0.0033 0.0016 'International Tables Vol C Tables 4.2.6.8 and 6.1.1.4'
H H 0.0000 0.0000 'International Tables Vol C Tables 4.2.6.8 and 6.1.1.4'
N N 0.0061 0.0033 'International Tables Vol C Tables 4.2.6.8 and 6.1.1.4'
O O 0.0106 0.0060 'International Tables Vol C Tables 4.2.6.8 and 6.1.1.4'
Zn Zn 0.2839 1.4301 'International Tables Vol C Tables 4.2.6.8 and 6.1.1.4'

loop_
_geom_angle_atom_site_label_1
_geom_angle_atom_site_label_2
_geom_angle_atom_site_label_3
_geom_angle
_geom_angle_site_symmetry_1
_geom_angle_site_symmetry_3
_geom_angle_publ_flag
O4 Zn1 O11 85.86(16) . . ?
O4 Zn1 O5 106.23(15) . . ?
O11 Zn1 O5 93.70(16) . . ?
O4 Zn1 O9 91.92(16) . . ?
O11 Zn1 O9 177.38(16) . . ?
O5 Zn1 O9 85.57(16) . . ?
O4 Zn1 N3 172.60(16) . . ?
O11 Zn1 N3 87.31(17) . . ?
O5 Zn1 N3 77.04(16) . . ?
O9 Zn1 N3 94.97(17) . . ?
O4 Zn1 N2 77.16(16) . . ?
O11 Zn1 N2 94.59(16) . . ?
O5 Zn1 N2 171.27(16) . . ?
O9 Zn1 N2 86.28(16) . . ?
N3 Zn1 N2 100.59(17) . . ?
C1 O2 Zn2 136.2(4) . . ?
C5 O3 Zn3 123.1(4) . 1_445 ?
C5 O4 Zn1 116.2(3) . . ?
C6 O5 Zn1 115.3(3) . . ?
C10 O8 Zn3 130.4(4) . . ?
Zn1 O9 H9A 109.5 . . ?
Zn1 O9 H9B 110.3 . . ?
H9A O9 H9B 103.9 . . ?
Zn1 O11 H11A 110.2 . . ?
Zn1 O11 H11B 110.7 . . ?
H11A O11 H11B 103.7 . . ?
N2 N1 C2 110.3(4) . . ?
N2 N1 C13 117.8(4) . . ?
C2 N1 C13 130.3(4) . . ?
C4 N2 N1 106.3(4) . . ?
C4 N2 Zn1 110.6(3) . . ?
N1 N2 Zn1 140.0(3) . . ?
C7 N3 N4 107.9(4) . . ?
C7 N3 Zn1 111.0(3) . . ?
N4 N3 Zn1 139.1(3) . . ?
N3 N4 C9 109.6(4) . . ?
N3 N4 C11 119.1(4) . . ?
C9 N4 C11 129.8(4) . . ?
O2 C1 O1 127.0(5) . . ?
O2 C1 C2 116.7(5) . . ?
O1 C1 C2 116.2(5) . . ?
N1 C2 C3 107.6(5) . . ?
N1 C2 C1 123.9(5) . . ?
C3 C2 C1 128.4(5) . . ?
C2 C3 C4 105.1(5) . . ?
C2 C3 H3 127.4 . . ?
C4 C3 H3 127.4 . . ?
N2 C4 C3 110.7(5) . . ?
N2 C4 C5 115.9(5) . . ?
C3 C4 C5 133.3(5) . . ?
O3 C5 O4 124.7(5) . . ?
O3 C5 C4 118.7(5) . . ?
O4 C5 C4 116.6(4) . . ?
O6 C6 O5 124.9(5) . . ?
O6 C6 C7 119.2(5) . . ?
O5 C6 C7 115.9(4) . . ?
N3 C7 C8 109.9(5) . . ?
N3 C7 C6 117.3(4) . . ?
C8 C7 C6 132.7(5) . . ?
C7 C8 C9 105.4(5) . . ?
C7 C8 H8A 127.3 . . ?
C9 C8 H8A 127.3 . . ?
N4 C9 C8 107.2(4) . . ?
N4 C9 C10 124.7(5) . . ?
C8 C9 C10 128.0(5) . . ?
O7 C10 O8 126.5(5) . . ?
O7 C10 C9 116.1(5) . . ?
O8 C10 C9 117.3(5) . . ?
N4 C11 C12 115.4(4) . . ?
N4 C11 H11C 108.4 . . ?
C12 C11 H11C 108.4 . . ?
N4 C11 H11D 108.4 . . ?
C12 C11 H11D 108.4 . . ?
H11C C11 H11D 107.5 . . ?
C13 C12 C11 114.7(4) . . ?
C13 C12 H12A 108.6 . . ?
C11 C12 H12A 108.6 . . ?
C13 C12 H12B 108.6 . . ?
C11 C12 H12B 108.6 . . ?
H12A C12 H12B 107.6 . . ?
N1 C13 C12 114.4(5) . . ?
N1 C13 H13A 108.6 . . ?
C12 C13 H13A 108.6 . . ?
N1 C13 H13B 108.6 . . ?
C12 C13 H13B 108.6 . . ?
H13A C13 H13B 107.6 . . ?
O13 Zn2 O2 89.2(3) . . ?
O13 Zn2 O2 90.8(3) 2_576 . ?
O2 Zn2 O2 180.0 . 2_576 ?
O13 Zn2 O14 92.2(4) . . ?
O13 Zn2 O14 87.8(4) 2_576 . ?
O2 Zn2 O14 91.8(3) . . ?
O2 Zn2 O14 88.2(3) 2_576 . ?
O2 Zn2 O14 88.2(3) . 2_576 ?
O2 Zn2 O14 91.8(3) 2_576 2_576 ?
Zn2 O14 H14A 109.5 . . ?
Zn2 O14 H14B 109.5 . . ?
H14A O14 H14B 109.5 . . ?
Zn2 O14 H14C 109.5 . . ?
H14A O14 H14C 109.5 . . ?
H14B O14 H14C 109.5 . . ?
Zn2 O13 H13C 109.5 . . ?
Zn2 O13 H13D 109.7 . . ?
H13C O13 H13D 104.5 . . ?
O16 Zn3 O8 91.3(3) . . ?
O16 Zn3 O12 101.9(5) . . ?
O8 Zn3 O12 90.1(3) . . ?
O16 Zn3 O15 167.4(6) . . ?
O8 Zn3 O15 88.9(4) . . ?
O12 Zn3 O15 90.7(5) . . ?
O16 Zn3 O3 92.4(3) . 1_665 ?
O8 Zn3 O3 174.44(17) . 1_665 ?
O12 Zn3 O3 85.1(3) . 1_665 ?
O15 Zn3 O3 88.4(4) . 1_665 ?
O16 Zn3 O10 87.2(6) . . ?
O8 Zn3 O10 87.9(4) . . ?
O12 Zn3 O10 170.7(6) . . ?
O15 Zn3 O10 80.2(7) . . ?
O3 Zn3 O10 96.4(4) 1_665 . ?
Zn3 O10 H10A 120.0 . . ?
Zn3 O10 H10B 120.0 . . ?
H10A O10 H10B 120.0 . . ?
Zn3 O15 H15A 120.0 . . ?
Zn3 O15 H15B 120.0 . . ?
H15A O15 H15B 120.0 . . ?
Zn3 O12 H12C 120.0 . . ?
Zn3 O12 H12D 120.0 . . ?
H12C O12 H12D 120.0 . . ?
Zn3 O16 H16A 116.3 . . ?
Zn3 O16 H16B 119.3 . . ?
H16A O16 H16B 94.6 . . ?
H17A O17 H17B 104.5 . . ?
H20A O20 H20B 104.5 . . ?
H19A O19 H19B 104.5 . . ?
H18A O18 H18B 102.4(16) . . ?

loop_
_geom_bond_atom_site_label_1
_geom_bond_atom_site_label_2
_geom_bond_distance
_geom_bond_site_symmetry_2
_geom_bond_publ_flag
Zn1 O4 2.087(4) . ?
Zn1 O11 2.107(4) . ?
Zn1 O5 2.128(4) . ?
Zn1 O9 2.129(4) . ?
Zn1 N3 2.146(4) . ?
Zn1 N2 2.180(4) . ?
O1 C1 1.250(7) . ?
O2 C1 1.244(7) . ?
O2 Zn2 2.079(4) . ?
O3 C5 1.245(7) . ?
O3 Zn3 2.179(4) 1_445 ?
O4 C5 1.279(7) . ?
O5 C6 1.267(7) . ?
O6 C6 1.245(7) . ?
O7 C10 1.248(7) . ?
O8 C10 1.260(7) . ?
O8 Zn3 2.064(4) . ?
O9 H9A 0.8619 . ?
O9 H9B 0.8622 . ?
O11 H11A 0.8656 . ?
O11 H11B 0.8658 . ?
N1 N2 1.353(6) . ?
N1 C2 1.367(7) . ?
N1 C13 1.479(7) . ?
N2 C4 1.336(7) . ?
N3 C7 1.335(7) . ?
N3 N4 1.348(6) . ?
N4 C9 1.369(7) . ?
N4 C11 1.473(7) . ?
C1 C2 1.519(7) . ?
C2 C3 1.372(8) . ?
C3 C4 1.400(7) . ?
C3 H3 0.9300 . ?
C4 C5 1.500(7) . ?
C6 C7 1.496(7) . ?
C7 C8 1.394(7) . ?
C8 C9 1.396(8) . ?
C8 H8A 0.9300 . ?
C9 C10 1.489(7) . ?
C11 C12 1.526(8) . ?
C11 H11C 0.9700 . ?
C11 H11D 0.9700 . ?
C12 C13 1.517(8) . ?
C12 H12A 0.9700 . ?
C12 H12B 0.9700 . ?
C13 H13A 0.9700 . ?
C13 H13B 0.9700 . ?
Zn2 O13 2.015(8) . ?
Zn2 O13 2.015(8) 2_576 ?
Zn2 O14 2.193(9) . ?
Zn2 O14 2.193(9) 2_576 ?
O14 H14A 0.9600 . ?
O14 H14B 0.9600 . ?
O14 H14C 0.9600 . ?
O13 H13C 0.8438 . ?
O13 H13D 0.8747 . ?
Zn3 O16 2.007(11) . ?
Zn3 O12 2.067(11) . ?
Zn3 O15 2.091(15) . ?
Zn3 O10 2.260(17) . ?
O10 H10A 0.9300 . ?
O10 H10B 0.9300 . ?
O15 H15A 0.9300 . ?
O15 H15B 0.9300 . ?
O12 H12C 0.9300 . ?
O12 H12D 0.9300 . ?
O16 H16A 1.0214 . ?
O16 H16B 1.0384 . ?
O17 H17A 0.8498 . ?
O17 H17B 0.8500 . ?
O20 H20A 0.8500 . ?
O20 H20B 0.8500 . ?
O19 H19A 0.8501 . ?
O19 H19B 0.8500 . ?
O18 H18A 0.901(11) . ?
O18 H18B 0.901(11) . ?

loop_
_geom_torsion_atom_site_label_1
_geom_torsion_atom_site_label_2
_geom_torsion_atom_site_label_3
_geom_torsion_atom_site_label_4
_geom_torsion
_geom_torsion_site_symmetry_1
_geom_torsion_site_symmetry_2
_geom_torsion_site_symmetry_3
_geom_torsion_site_symmetry_4
_geom_torsion_publ_flag
C2 N1 N2 C4 -0.1(6) . . . . ?
C13 N1 N2 C4 166.8(4) . . . . ?
C2 N1 N2 Zn1 156.5(4) . . . . ?
C13 N1 N2 Zn1 -36.5(7) . . . . ?
C7 N3 N4 C9 -0.6(6) . . . . ?
Zn1 N3 N4 C9 161.0(4) . . . . ?
C7 N3 N4 C11 167.1(4) . . . . ?
Zn1 N3 N4 C11 -31.4(7) . . . . ?
Zn2 O2 C1 O1 3.4(10) . . . . ?
Zn2 O2 C1 C2 -179.8(4) . . . . ?
N2 N1 C2 C3 0.2(6) . . . . ?
C13 N1 C2 C3 -164.6(5) . . . . ?
N2 N1 C2 C1 -176.2(5) . . . . ?
C13 N1 C2 C1 19.0(8) . . . . ?
O2 C1 C2 N1 7.7(8) . . . . ?
O1 C1 C2 N1 -175.1(5) . . . . ?
O2 C1 C2 C3 -167.9(5) . . . . ?
O1 C1 C2 C3 9.2(8) . . . . ?
N1 C2 C3 C4 -0.3(6) . . . . ?
C1 C2 C3 C4 175.9(5) . . . . ?
N1 N2 C4 C3 0.0(6) . . . . ?
Zn1 N2 C4 C3 -164.2(3) . . . . ?
N1 N2 C4 C5 -178.4(4) . . . . ?
Zn1 N2 C4 C5 17.4(5) . . . . ?
C2 C3 C4 N2 0.2(6) . . . . ?
C2 C3 C4 C5 178.1(6) . . . . ?
Zn3 O3 C5 O4 2.9(8) 1_445 . . . ?
Zn3 O3 C5 C4 -176.1(3) 1_445 . . . ?
Zn1 O4 C5 O3 172.4(4) . . . . ?
Zn1 O4 C5 C4 -8.5(6) . . . . ?
N2 C4 C5 O3 172.2(5) . . . . ?
C3 C4 C5 O3 -5.7(9) . . . . ?
N2 C4 C5 O4 -6.9(7) . . . . ?
C3 C4 C5 O4 175.2(5) . . . . ?
Zn1 O5 C6 O6 170.2(4) . . . . ?
Zn1 O5 C6 C7 -11.3(6) . . . . ?
N4 N3 C7 C8 0.4(6) . . . . ?
Zn1 N3 C7 C8 -166.8(3) . . . . ?
N4 N3 C7 C6 -177.0(4) . . . . ?
Zn1 N3 C7 C6 15.8(5) . . . . ?
O6 C6 C7 N3 175.1(5) . . . . ?
O5 C6 C7 N3 -3.5(7) . . . . ?
O6 C6 C7 C8 -1.5(9) . . . . ?
O5 C6 C7 C8 179.8(5) . . . . ?
N3 C7 C8 C9 0.0(6) . . . . ?
C6 C7 C8 C9 176.8(5) . . . . ?
N3 N4 C9 C8 0.5(6) . . . . ?
C11 N4 C9 C8 -165.4(5) . . . . ?
N3 N4 C9 C10 -175.9(5) . . . . ?
C11 N4 C9 C10 18.2(8) . . . . ?
C7 C8 C9 N4 -0.3(6) . . . . ?
C7 C8 C9 C10 176.0(5) . . . . ?
Zn3 O8 C10 O7 3.3(9) . . . . ?
Zn3 O8 C10 C9 -178.8(4) . . . . ?
N4 C9 C10 O7 -177.9(5) . . . . ?
C8 C9 C10 O7 6.3(8) . . . . ?
N4 C9 C10 O8 3.9(8) . . . . ?
C8 C9 C10 O8 -171.8(5) . . . . ?
N3 N4 C11 C12 104.8(5) . . . . ?
C9 N4 C11 C12 -90.4(7) . . . . ?
N4 C11 C12 C13 -63.3(6) . . . . ?
N2 N1 C13 C12 104.7(5) . . . . ?
C2 N1 C13 C12 -91.4(7) . . . . ?
C11 C12 C13 N1 -62.5(6) . . . . ?
